data_7017269
loop_
_publ_author_name
'Fondo, Matilde'
'Ocampo, Noelia'
'Garc\'ia-Deibe, Ana M'
'Garc\'ia-Santos, Isabel'
'Sanmart\'in, Jes\'us'
'Mota, Antonio J.'
'P\'erez-Lustres, J Luis'

_publ_section_title
;
 Ferromagnetic heterotrinuclear Cu-Ni complexes of a compartmental chiral
 Schiff base.
;
_journal_issue 44
_journal_name_full 'Dalton transactions (Cambridge, England : 2003)'
_journal_page_first 11770
_journal_page_last 11780
_journal_paper_doi 10.1039/c1dt10897b
_journal_volume 40
_journal_year 2011
_chemical_formula_moiety 'C38 H36 Br4 Cl4 N6 O4'
_chemical_formula_sum 'C38 H36 Br4 Cl4 N6 O4'
_chemical_formula_weight 1102.17
_chemical_name_systematic
;
?
;
_space_group_IT_number 15
_symmetry_cell_setting monoclinic
_symmetry_space_group_name_Hall '-C 2yc'
_symmetry_space_group_name_H-M 'C 1 2/c 1'
_atom_sites_solution_hydrogens geom
_atom_sites_solution_primary direct
_atom_sites_solution_secondary difmap
_audit_creation_method SHELXL-97
_cell_angle_alpha 90.00
_cell_angle_beta 106.879(5)
_cell_angle_gamma 90.00
_cell_formula_units_Z 8
_cell_length_a 26.362(7)
_cell_length_b 12.458(3)
_cell_length_c 26.554(6)
_cell_measurement_reflns_used 301
_cell_measurement_temperature 100(2)
_cell_measurement_theta_max 12.6515
_cell_measurement_theta_min 2.976
_cell_volume 8345(4)
_computing_cell_refinement 'BRUKER APEX2'
_computing_data_collection 'BRUKER APEX2'
_computing_structure_refinement 'SHELXL-97 (Sheldrick, 1997)'
_computing_structure_solution 'SHELXS-97 (Sheldrick, 1990)'
_diffrn_ambient_temperature 100(2)
_diffrn_measured_fraction_theta_full 0.999
_diffrn_measured_fraction_theta_max 0.999
_diffrn_measurement_device_type 'Bruker X8 KappaAPEXII'
_diffrn_measurement_method 'omega and phi scans'
_diffrn_radiation_monochromator graphite
_diffrn_radiation_source 'fine-focus sealed tube'
_diffrn_radiation_type MoK\a
_diffrn_radiation_wavelength 0.71073
_diffrn_reflns_av_R_equivalents 0.0856
_diffrn_reflns_av_sigmaI/netI 0.1661
_diffrn_reflns_limit_h_max 22
_diffrn_reflns_limit_h_min -23
_diffrn_reflns_limit_k_max 11
_diffrn_reflns_limit_k_min 0
_diffrn_reflns_limit_l_max 24
_diffrn_reflns_limit_l_min 0
_diffrn_reflns_number 22552
_diffrn_reflns_theta_full 18.84
_diffrn_reflns_theta_max 18.84
_diffrn_reflns_theta_min 1.61
_exptl_absorpt_coefficient_mu 4.162
_exptl_absorpt_correction_T_max 0.9214
_exptl_absorpt_correction_T_min 0.6886
_exptl_absorpt_correction_type multi-scan
_exptl_absorpt_process_details 'SADABS (Bruker, 2009)'
_exptl_crystal_colour yellow
_exptl_crystal_density_diffrn 1.755
_exptl_crystal_density_method 'not measured'
_exptl_crystal_description needle
_exptl_crystal_F_000 4368
_exptl_crystal_size_max 0.28
_exptl_crystal_size_mid 0.07
_exptl_crystal_size_min 0.02
_refine_diff_density_max 0.634
_refine_diff_density_min -0.684
_refine_diff_density_rms 0.146
_refine_ls_extinction_method none
_refine_ls_goodness_of_fit_ref 0.978
_refine_ls_hydrogen_treatment constr
_refine_ls_matrix_type full
_refine_ls_number_parameters 267
_refine_ls_number_reflns 3289
_refine_ls_number_restraints 0
_refine_ls_restrained_S_all 0.978
_refine_ls_R_factor_all 0.1462
_refine_ls_R_factor_gt 0.0596
_refine_ls_shift/su_max 0.000
_refine_ls_shift/su_mean 0.000
_refine_ls_structure_factor_coef Fsqd
_refine_ls_weighting_details 'calc w=1/[\s^2^(Fo^2^)+(0.0422P)^2^+0.0000P] where P=(Fo^2^+2Fc^2^)/3'
_refine_ls_weighting_scheme calc
_refine_ls_wR_factor_gt 0.1076
_refine_ls_wR_factor_ref 0.1420
_reflns_number_gt 1777
_reflns_number_total 3289
_reflns_threshold_expression >2sigma(I)
_cod_data_source_file c1dt10897b.txt
_cod_data_source_block H4L
_cod_depositor_comments
;
The following automatic conversions were performed:

'_symmetry_cell_setting' value 'Monoclinic' changed to 'monoclinic'
according to /home/saulius/struct/CIF-dictionaries/cif_core.dic
dictionary named 'cif_core.dic' version 2.4.1 from 2010-06-29.

Automatic conversion script
Id: cif_fix_values 1715 2011-07-08 13:25:40Z adriana 
;
_cod_original_sg_symbol_H-M C2/c
_cod_database_code 7017269

loop_
_symmetry_equiv_pos_as_xyz
'x, y, z'
'-x, y, -z+1/2'
'x+1/2, y+1/2, z'
'-x+1/2, y+1/2, -z+1/2'
'-x, -y, -z'
'x, -y, z-1/2'
'-x+1/2, -y+1/2, -z'
'x+1/2, -y+1/2, z-1/2'

loop_
_atom_site_label
_atom_site_type_symbol
_atom_site_fract_x
_atom_site_fract_y
_atom_site_fract_z
_atom_site_U_iso_or_equiv
_atom_site_adp_type
_atom_site_occupancy
_atom_site_symmetry_multiplicity
_atom_site_calc_flag
_atom_site_refinement_flags
Br11 Br 0.52337(8) 0.22251(16) 0.56907(7) 0.0376(7) Uani 1 1 d .
Br12 Br 0.96456(9) -0.42541(19) 1.17556(8) 0.0548(8) Uani 1 1 d .
Br13 Br 0.69636(8) 0.33003(16) 0.89511(7) 0.0291(6) Uani 1 1 d .
Br14 Br 0.87055(8) 0.09227(16) 0.72365(7) 0.0346(7) Uani 1 1 d .
Cl11 Cl 0.7916(2) -0.5960(4) 1.02609(17) 0.0359(15) Uani 1 1 d .
Cl12 Cl 0.57329(18) 0.1955(3) 0.78584(16) 0.0239(14) Uani 1 1 d .
Cl13 Cl 1.05182(19) -0.0687(4) 0.86474(16) 0.0260(14) Uani 1 1 d .
Cl14 Cl 0.72074(19) 0.7714(4) 0.89688(16) 0.0248(14) Uani 1 1 d .
N101 N 0.8775(6) -0.1238(11) 1.0260(5) 0.021(4) Uiso 1 1 d .
N102 N 0.7012(5) 0.4618(10) 0.6584(5) 0.018(4) Uiso 1 1 d .
N103 N 0.8833(5) 0.1264(10) 0.9495(5) 0.017(4) Uiso 1 1 d .
N104 N 0.8011(5) 0.4930(10) 0.7484(5) 0.016(4) Uiso 1 1 d .
N105 N 0.8981(5) 0.2828(10) 0.9115(4) 0.016(4) Uiso 1 1 d .
N106 N 0.8644(5) 0.4393(10) 0.8230(4) 0.015(4) Uiso 1 1 d .
O101 O 0.9363(5) -0.2368(10) 1.1035(5) 0.042(4) Uiso 1 1 d .
H1 H 0.9199 -0.1787 1.0947 0.062 Uiso 1 1 calc R
O102 O 0.6256(4) 0.3483(9) 0.5998(4) 0.029(3) Uiso 1 1 d .
H2 H 0.6536 0.3849 0.6083 0.043 Uiso 1 1 calc R
O103 O 0.8554(4) 0.1832(8) 0.8225(4) 0.022(3) Uiso 1 1 d .
H3 H 0.8516 0.2079 0.8506 0.033 Uiso 1 1 calc R
O104 O 0.7744(4) 0.3461(8) 0.8334(4) 0.015(3) Uiso 1 1 d .
H4 H 0.8010 0.3484 0.8221 0.022 Uiso 1 1 calc R
C100 C 0.9048(8) -0.3188(15) 1.0816(7) 0.033(6) Uiso 1 1 d .
C101 C 0.9096(7) -0.4195(15) 1.1103(6) 0.033(5) Uiso 1 1 d .
C102 C 0.8769(7) -0.5033(15) 1.0925(7) 0.031(6) Uiso 1 1 d .
H102 H 0.8815 -0.5691 1.1113 0.037 Uiso 1 1 calc R
C103 C 0.8369(8) -0.4910(14) 1.0463(7) 0.033(6) Uiso 1 1 d .
C104 C 0.8301(7) -0.3994(14) 1.0168(6) 0.028(5) Uiso 1 1 d .
H104 H 0.8024 -0.3944 0.9847 0.034 Uiso 1 1 calc R
C105 C 0.8648(7) -0.3128(13) 1.0346(6) 0.017(5) Uiso 1 1 d .
C106 C 0.8545(7) -0.2088(14) 1.0076(6) 0.025(5) Uiso 1 1 d .
H106 H 0.8289 -0.2061 0.9740 0.030 Uiso 1 1 calc R
C107 C 0.8588(7) -0.0227(13) 0.9958(6) 0.021(5) Uiso 1 1 d .
H10A H 0.8439 0.0262 1.0173 0.026 Uiso 1 1 calc R
H10B H 0.8303 -0.0399 0.9632 0.026 Uiso 1 1 calc R
C108 C 0.9042(7) 0.0331(13) 0.9815(6) 0.020(5) Uiso 1 1 d .
H10C H 0.9317 0.0555 1.0139 0.024 Uiso 1 1 calc R
H10D H 0.9206 -0.0167 0.9618 0.024 Uiso 1 1 calc R
C109 C 0.8647(7) 0.2111(12) 0.9777(6) 0.024(5) Uiso 1 1 d .
H10E H 0.8849 0.2102 1.0155 0.029 Uiso 1 1 calc R
H10F H 0.8267 0.2013 0.9744 0.029 Uiso 1 1 calc R
C110 C 0.8737(7) 0.3175(12) 0.9523(6) 0.016(5) Uiso 1 1 d .
H11A H 0.8397 0.3553 0.9365 0.019 Uiso 1 1 calc R
H11B H 0.8978 0.3653 0.9783 0.019 Uiso 1 1 calc R
C111 C 0.9329(6) 0.3647(12) 0.8984(6) 0.014(5) Uiso 1 1 d .
H11C H 0.9511 0.3327 0.8742 0.017 Uiso 1 1 calc R
H11D H 0.9604 0.3859 0.9310 0.017 Uiso 1 1 calc R
C112 C 0.9034(6) 0.4627(12) 0.8732(5) 0.018(5) Uiso 1 1 d .
H11E H 0.8852 0.4948 0.8974 0.022 Uiso 1 1 calc R
H11F H 0.9291 0.5161 0.8676 0.022 Uiso 1 1 calc R
C113 C 0.8877(7) 0.4171(14) 0.7794(5) 0.024(5) Uiso 1 1 d .
H11G H 0.8989 0.3412 0.7798 0.029 Uiso 1 1 calc R
H11H H 0.9186 0.4641 0.7817 0.029 Uiso 1 1 calc R
C114 C 0.8429(7) 0.4414(14) 0.7308(6) 0.026(5) Uiso 1 1 d .
H11I H 0.8552 0.4899 0.7072 0.031 Uiso 1 1 calc R
H11J H 0.8295 0.3743 0.7115 0.031 Uiso 1 1 calc R
C115 C 0.7729(7) 0.5807(13) 0.7153(5) 0.020(5) Uiso 1 1 d .
H11K H 0.7986 0.6365 0.7124 0.024 Uiso 1 1 calc R
H11L H 0.7477 0.6136 0.7321 0.024 Uiso 1 1 calc R
C116 C 0.7420(7) 0.5403(13) 0.6591(6) 0.025(5) Uiso 1 1 d .
H11M H 0.7254 0.6027 0.6375 0.030 Uiso 1 1 calc R
H11N H 0.7676 0.5083 0.6425 0.030 Uiso 1 1 calc R
C117 C 0.6894(7) 0.4218(13) 0.6990(6) 0.024(5) Uiso 1 1 d .
H117 H 0.7106 0.4408 0.7333 0.028 Uiso 1 1 calc R
C118 C 0.6455(7) 0.3501(13) 0.6935(6) 0.017(5) Uiso 1 1 d .
C119 C 0.6140(7) 0.3192(14) 0.6412(6) 0.026(5) Uiso 1 1 d .
C120 C 0.5683(7) 0.2548(13) 0.6386(6) 0.017(5) Uiso 1 1 d .
C121 C 0.5557(7) 0.2220(13) 0.6818(6) 0.023(5) Uiso 1 1 d .
H121 H 0.5243 0.1816 0.6785 0.027 Uiso 1 1 calc R
C122 C 0.5885(7) 0.2472(14) 0.7305(6) 0.023(5) Uiso 1 1 d .
C123 C 0.6318(7) 0.3082(13) 0.7371(6) 0.018(5) Uiso 1 1 d .
H123 H 0.6537 0.3234 0.7716 0.022 Uiso 1 1 calc R
C124 C 0.9221(7) 0.1788(13) 0.9295(6) 0.022(5) Uiso 1 1 d .
H124 H 0.9554 0.1898 0.9588 0.027 Uiso 1 1 calc R
C125 C 0.9345(7) 0.1195(13) 0.8852(6) 0.015(5) Uiso 1 1 d .
C126 C 0.9817(7) 0.0613(12) 0.8942(6) 0.016(5) Uiso 1 1 d .
H126 H 1.0064 0.0598 0.9283 0.019 Uiso 1 1 calc R
C127 C 0.9920(7) 0.0053(13) 0.8528(6) 0.017(5) Uiso 1 1 d .
C128 C 0.9603(7) 0.0151(13) 0.8021(6) 0.022(5) Uiso 1 1 d .
H128 H 0.9690 -0.0204 0.7741 0.026 Uiso 1 1 calc R
C129 C 0.9164(7) 0.0762(13) 0.7929(6) 0.013(5) Uiso 1 1 d .
C130 C 0.9015(7) 0.1252(13) 0.8333(6) 0.023(5) Uiso 1 1 d .
C131 C 0.8272(7) 0.5274(13) 0.8031(5) 0.016(5) Uiso 1 1 d .
H131 H 0.8467 0.5964 0.8036 0.019 Uiso 1 1 calc R
C132 C 0.7884(6) 0.5374(13) 0.8345(5) 0.008(4) Uiso 1 1 d .
C133 C 0.7647(6) 0.4431(13) 0.8486(5) 0.009(4) Uiso 1 1 d .
C134 C 0.7282(7) 0.4549(14) 0.8764(6) 0.022(5) Uiso 1 1 d .
C135 C 0.7146(6) 0.5563(13) 0.8914(5) 0.014(5) Uiso 1 1 d .
H135 H 0.6891 0.5633 0.9101 0.017 Uiso 1 1 calc R
C136 C 0.7389(7) 0.6454(13) 0.8785(6) 0.016(5) Uiso 1 1 d .
C137 C 0.7743(7) 0.6358(13) 0.8498(6) 0.020(5) Uiso 1 1 d .
H137 H 0.7894 0.6988 0.8401 0.024 Uiso 1 1 calc R

loop_
_atom_site_aniso_label
_atom_site_aniso_U_11
_atom_site_aniso_U_22
_atom_site_aniso_U_33
_atom_site_aniso_U_23
_atom_site_aniso_U_13
_atom_site_aniso_U_12
Br11 0.0348(17) 0.0367(16) 0.0330(13) -0.0019(11) -0.0031(11) -0.0015(13)
Br12 0.0287(17) 0.076(2) 0.0540(15) 0.0337(13) 0.0028(12) -0.0099(15)
Br13 0.0307(15) 0.0284(14) 0.0336(13) 0.0049(10) 0.0177(11) -0.0063(12)
Br14 0.0401(17) 0.0360(16) 0.0271(12) -0.0042(10) 0.0087(11) -0.0017(13)
Cl11 0.048(4) 0.022(4) 0.045(3) 0.001(3) 0.024(3) -0.005(3)
Cl12 0.018(3) 0.028(4) 0.030(3) 0.007(2) 0.013(2) -0.005(3)
Cl13 0.025(4) 0.021(3) 0.037(3) -0.003(2) 0.017(3) 0.007(3)
Cl14 0.030(4) 0.018(3) 0.034(3) 0.000(2) 0.021(3) 0.005(3)

loop_
_atom_type_symbol
_atom_type_description
_atom_type_scat_dispersion_real
_atom_type_scat_dispersion_imag
_atom_type_scat_source
C C 0.0033 0.0016 'International Tables Vol C Tables 4.2.6.8 and 6.1.1.4'
H H 0.0000 0.0000 'International Tables Vol C Tables 4.2.6.8 and 6.1.1.4'
N N 0.0061 0.0033 'International Tables Vol C Tables 4.2.6.8 and 6.1.1.4'
O O 0.0106 0.0060 'International Tables Vol C Tables 4.2.6.8 and 6.1.1.4'
Cl Cl 0.1484 0.1585 'International Tables Vol C Tables 4.2.6.8 and 6.1.1.4'
Br Br -0.2901 2.4595 'International Tables Vol C Tables 4.2.6.8 and 6.1.1.4'

loop_
_geom_angle_atom_site_label_1
_geom_angle_atom_site_label_2
_geom_angle_atom_site_label_3
_geom_angle
C106 N101 C107 117.2(14)
C117 N102 C116 126.9(14)
C124 N103 C108 113.0(14)
C124 N103 C109 104.0(13)
C108 N103 C109 114.0(12)
C115 N104 C114 115.8(12)
C115 N104 C131 112.6(12)
C114 N104 C131 105.2(12)
C124 N105 C110 105.0(12)
C124 N105 C111 116.7(13)
C110 N105 C111 113.7(12)
C112 N106 C131 113.7(12)
C112 N106 C113 114.2(13)
C131 N106 C113 104.1(11)
C100 O101 H1 109.5
C119 O102 H2 109.5
C130 O103 H3 109.5
C133 O104 H4 109.5
O101 C100 C105 124.4(17)
O101 C100 C101 118.9(16)
C105 C100 C101 116.6(17)
C102 C101 C100 122.2(17)
C102 C101 Br12 121.9(14)
C100 C101 Br12 115.9(14)
C101 C102 C103 118.3(18)
C101 C102 H102 120.8
C103 C102 H102 120.8
C104 C103 C102 123.0(19)
C104 C103 Cl11 118.9(15)
C102 C103 Cl11 118.1(15)
C103 C104 C105 118.9(17)
C103 C104 H104 120.6
C105 C104 H104 120.6
C100 C105 C104 121.0(17)
C100 C105 C106 118.3(17)
C104 C105 C106 120.2(16)
N101 C106 C105 123.9(16)
N101 C106 H106 118.1
C105 C106 H106 118.1
N101 C107 C108 110.9(14)
N101 C107 H10A 109.5
C108 C107 H10A 109.5
N101 C107 H10B 109.5
C108 C107 H10B 109.5
H10A C107 H10B 108.0
N103 C108 C107 108.6(14)
N103 C108 H10C 110.0
C107 C108 H10C 110.0
N103 C108 H10D 110.0
C107 C108 H10D 110.0
H10C C108 H10D 108.3
N103 C109 C110 106.4(12)
N103 C109 H10E 110.4
C110 C109 H10E 110.4
N103 C109 H10F 110.4
C110 C109 H10F 110.4
H10E C109 H10F 108.6
N105 C110 C109 103.0(12)
N105 C110 H11A 111.2
C109 C110 H11A 111.2
N105 C110 H11B 111.2
C109 C110 H11B 111.2
H11A C110 H11B 109.1
N105 C111 C112 112.9(14)
N105 C111 H11C 109.0
C112 C111 H11C 109.0
N105 C111 H11D 109.0
C112 C111 H11D 109.0
H11C C111 H11D 107.8
N106 C112 C111 112.5(13)
N106 C112 H11E 109.1
C111 C112 H11E 109.1
N106 C112 H11F 109.1
C111 C112 H11F 109.1
H11E C112 H11F 107.8
N106 C113 C114 103.4(14)
N106 C113 H11G 111.1
C114 C113 H11G 111.1
N106 C113 H11H 111.1
C114 C113 H11H 111.1
H11G C113 H11H 109.0
N104 C114 C113 106.9(12)
N104 C114 H11I 110.3
C113 C114 H11I 110.3
N104 C114 H11J 110.3
C113 C114 H11J 110.3
H11I C114 H11J 108.6
N104 C115 C116 111.5(13)
N104 C115 H11K 109.3
C116 C115 H11K 109.3
N104 C115 H11L 109.3
C116 C115 H11L 109.3
H11K C115 H11L 108.0
N102 C116 C115 114.2(13)
N102 C116 H11M 108.7
C115 C116 H11M 108.7
N102 C116 H11N 108.7
C115 C116 H11N 108.7
H11M C116 H11N 107.6
N102 C117 C118 122.1(15)
N102 C117 H117 118.9
C118 C117 H117 118.9
C123 C118 C117 122.5(15)
C123 C118 C119 118.5(16)
C117 C118 C119 118.9(15)
O102 C119 C120 121.8(15)
O102 C119 C118 122.4(17)
C120 C119 C118 115.8(15)
C121 C120 C119 122.7(15)
C121 C120 Br11 121.3(14)
C119 C120 Br11 116.0(11)
C120 C121 C122 119.4(17)
C120 C121 H121 120.3
C122 C121 H121 120.3
C123 C122 C121 122.3(16)
C123 C122 Cl12 119.5(12)
C121 C122 Cl12 118.2(14)
C122 C123 C118 121.0(15)
C122 C123 H123 119.5
C118 C123 H123 119.5
N103 C124 N105 103.7(14)
N103 C124 C125 114.0(14)
N105 C124 C125 110.6(13)
N103 C124 H124 109.4
N105 C124 H124 109.4
C125 C124 H124 109.4
C126 C125 C130 117.5(15)
C126 C125 C124 120.4(14)
C130 C125 C124 122.0(16)
C127 C126 C125 119.4(15)
C127 C126 H126 120.3
C125 C126 H126 120.3
C128 C127 C126 121.9(17)
C128 C127 Cl13 118.7(13)
C126 C127 Cl13 119.1(13)
C129 C128 C127 118.5(16)
C129 C128 H128 120.7
C127 C128 H128 120.7
C128 C129 C130 121.9(15)
C128 C129 Br14 120.6(12)
C130 C129 Br14 117.4(13)
O103 C130 C129 120.2(15)
O103 C130 C125 119.5(15)
C129 C130 C125 120.3(17)
N106 C131 N104 102.1(12)
N106 C131 C132 110.8(13)
N104 C131 C132 111.8(14)
N106 C131 H131 110.6
N104 C131 H131 110.6
C132 C131 H131 110.6
C137 C132 C133 118.5(15)
C137 C132 C131 121.7(15)
C133 C132 C131 119.8(15)
O104 C133 C134 119.1(15)
O104 C133 C132 122.2(14)
C134 C133 C132 118.6(15)
C133 C134 C135 121.5(16)
C133 C134 Br13 118.8(13)
C135 C134 Br13 119.7(13)
C136 C135 C134 118.8(16)
C136 C135 H135 120.6
C134 C135 H135 120.6
C137 C136 C135 120.6(16)
C137 C136 Cl14 121.2(13)
C135 C136 Cl14 118.1(13)
C136 C137 C132 121.9(16)
C136 C137 H137 119.0
C132 C137 H137 119.0

loop_
_geom_bond_atom_site_label_1
_geom_bond_atom_site_label_2
_geom_bond_distance
Br11 C120 1.924(15)
Br12 C101 1.909(17)
Br13 C134 1.901(17)
Br14 C129 1.895(15)
Cl11 C103 1.747(19)
Cl12 C122 1.753(16)
Cl13 C127 1.774(17)
Cl14 C136 1.751(16)
N101 C106 1.247(18)
N101 C107 1.498(18)
N102 C117 1.305(17)
N102 C116 1.449(18)
N103 C124 1.438(19)
N103 C108 1.450(17)
N103 C109 1.457(18)
N104 C115 1.463(17)
N104 C114 1.464(19)
N104 C131 1.480(17)
N105 C124 1.460(18)
N105 C110 1.476(18)
N105 C111 1.480(17)
N106 C112 1.458(17)
N106 C131 1.464(18)
N106 C113 1.485(18)
O101 C100 1.338(19)
O101 H1 0.8400
O102 C119 1.278(17)
O102 H2 0.8400
O103 C130 1.371(18)
O103 H3 0.8400
O104 C133 1.322(16)
O104 H4 0.8400
C100 C105 1.38(2)
C100 C101 1.45(2)
C101 C102 1.35(2)
C102 C103 1.37(2)
C102 H102 0.9500
C103 C104 1.37(2)
C104 C105 1.41(2)
C104 H104 0.9500
C105 C106 1.47(2)
C106 H106 0.9500
C107 C108 1.52(2)
C107 H10A 0.9900
C107 H10B 0.9900
C108 H10C 0.9900
C108 H10D 0.9900
C109 C110 1.54(2)
C109 H10E 0.9900
C109 H10F 0.9900
C110 H11A 0.9900
C110 H11B 0.9900
C111 C112 1.496(19)
C111 H11C 0.9900
C111 H11D 0.9900
C112 H11E 0.9900
C112 H11F 0.9900
C113 C114 1.50(2)
C113 H11G 0.9900
C113 H11H 0.9900
C114 H11I 0.9900
C114 H11J 0.9900
C115 C116 1.562(19)
C115 H11K 0.9900
C115 H11L 0.9900
C116 H11M 0.9900
C116 H11N 0.9900
C117 C118 1.44(2)
C117 H117 0.9500
C118 C123 1.41(2)
C118 C119 1.45(2)
C119 C120 1.43(2)
C120 C121 1.348(19)
C121 C122 1.37(2)
C121 H121 0.9500
C122 C123 1.34(2)
C123 H123 0.9500
C124 C125 1.50(2)
C124 H124 1.0000
C125 C126 1.40(2)
C125 C130 1.40(2)
C126 C127 1.395(19)
C126 H126 0.9500
C127 C128 1.368(19)
C128 C129 1.35(2)
C128 H128 0.9500
C129 C130 1.39(2)
C131 C132 1.50(2)
C131 H131 1.0000
C132 C137 1.376(19)
C132 C133 1.43(2)
C133 C134 1.38(2)
C134 C135 1.40(2)
C135 C136 1.373(19)
C135 H135 0.9500
C136 C137 1.37(2)
C137 H137 0.9500

loop_
_geom_hbond_atom_site_label_D
_geom_hbond_atom_site_label_H
_geom_hbond_atom_site_label_A
_geom_hbond_distance_DH
_geom_hbond_distance_HA
_geom_hbond_distance_DA
_geom_hbond_angle_DHA
O101 H1 N101 0.84 1.97 2.600(17) 132
O102 H2 N102 0.84 1.81 2.567(17) 148
O103 H3 N105 0.84 1.96 2.616(15) 135
O103 H3 O104 0.84 2.60 3.020(15) 112
O104 H4 N104 0.84 2.66 3.141(15) 118
O104 H4 O103 0.84 2.51 3.020(15) 121

loop_
_geom_torsion_atom_site_label_1
_geom_torsion_atom_site_label_2
_geom_torsion_atom_site_label_3
_geom_torsion_atom_site_label_4
_geom_torsion
O101 C100 C101 C102 175.5(16)
C105 C100 C101 C102 0(3)
O101 C100 C101 Br12 -4(2)
C105 C100 C101 Br12 -179.3(13)
C100 C101 C102 C103 -2(3)
Br12 C101 C102 C103 177.1(13)
C101 C102 C103 C104 3(3)
C101 C102 C103 Cl11 -175.1(14)
C102 C103 C104 C105 -1(3)
Cl11 C103 C104 C105 176.5(13)
O101 C100 C105 C104 -173.9(16)
C101 C100 C105 C104 2(3)
O101 C100 C105 C106 -2(3)
C101 C100 C105 C106 173.0(15)
C103 C104 C105 C100 -1(3)
C103 C104 C105 C106 -172.2(16)
C107 N101 C106 C105 -174.2(15)
C100 C105 C106 N101 -5(3)
C104 C105 C106 N101 166.8(16)
C106 N101 C107 C108 -123.1(16)
C124 N103 C108 C107 -174.1(13)
C109 N103 C108 C107 67.5(17)
N101 C107 C108 N103 176.3(12)
C124 N103 C109 C110 25.7(17)
C108 N103 C109 C110 149.2(14)
C124 N105 C110 C109 -23.9(16)
C111 N105 C110 C109 -152.7(13)
N103 C109 C110 N105 -1.0(17)
C124 N105 C111 C112 171.9(12)
C110 N105 C111 C112 -65.5(16)
C131 N106 C112 C111 167.3(13)
C113 N106 C112 C111 -73.5(17)
N105 C111 C112 N106 -62.5(17)
C112 N106 C113 C114 -157.3(13)
C131 N106 C113 C114 -32.8(16)
C115 N104 C114 C113 141.5(14)
C131 N104 C114 C113 16.6(17)
N106 C113 C114 N104 9.8(17)
C114 N104 C115 C116 63.5(18)
C131 N104 C115 C116 -175.4(13)
C117 N102 C116 C115 -2(2)
N104 C115 C116 N102 61.9(19)
C116 N102 C117 C118 175.3(16)
N102 C117 C118 C123 -178.8(15)
N102 C117 C118 C119 1(3)
C123 C118 C119 O102 -175.6(15)
C117 C118 C119 O102 4(3)
C123 C118 C119 C120 5(2)
C117 C118 C119 C120 -175.0(15)
O102 C119 C120 C121 179.0(16)
C118 C119 C120 C121 -2(3)
O102 C119 C120 Br11 -4(2)
C118 C119 C120 Br11 175.5(11)
C119 C120 C121 C122 -2(3)
Br11 C120 C121 C122 -179.6(12)
C120 C121 C122 C123 3(3)
C120 C121 C122 Cl12 -175.7(13)
C121 C122 C123 C118 0(3)
Cl12 C122 C123 C118 179.4(12)
C117 C118 C123 C122 175.5(17)
C119 C118 C123 C122 -5(2)
C108 N103 C124 N105 -165.3(12)
C109 N103 C124 N105 -41.1(15)
C108 N103 C124 C125 74.4(18)
C109 N103 C124 C125 -161.5(14)
C110 N105 C124 N103 41.0(15)
C111 N105 C124 N103 168.0(12)
C110 N105 C124 C125 163.6(13)
C111 N105 C124 C125 -69.4(17)
N103 C124 C125 C126 -103.7(19)
N105 C124 C125 C126 139.9(16)
N103 C124 C125 C130 80(2)
N105 C124 C125 C130 -36(2)
C130 C125 C126 C127 -5(2)
C124 C125 C126 C127 178.9(15)
C125 C126 C127 C128 7(3)
C125 C126 C127 Cl13 -179.8(12)
C126 C127 C128 C129 -4(3)
Cl13 C127 C128 C129 -176.4(13)
C127 C128 C129 C130 -3(3)
C127 C128 C129 Br14 -179.5(12)
C128 C129 C130 O103 -177.3(16)
Br14 C129 C130 O103 -1(2)
C128 C129 C130 C125 5(3)
Br14 C129 C130 C125 -177.8(12)
C126 C125 C130 O103 -178.7(14)
C124 C125 C130 O103 -2(2)
C126 C125 C130 C129 -1(2)
C124 C125 C130 C129 174.9(15)
C112 N106 C131 N104 168.0(12)
C113 N106 C131 N104 43.2(15)
C112 N106 C131 C132 -72.8(17)
C113 N106 C131 C132 162.4(13)
C115 N104 C131 N106 -163.8(13)
C114 N104 C131 N106 -36.8(15)
C115 N104 C131 C132 77.8(17)
C114 N104 C131 C132 -155.3(13)
N106 C131 C132 C137 137.4(15)
N104 C131 C132 C137 -109.5(17)
N106 C131 C132 C133 -43(2)
N104 C131 C132 C133 69.7(18)
C137 C132 C133 O104 176.9(14)
C131 C132 C133 O104 -2(2)
C137 C132 C133 C134 1(2)
C131 C132 C133 C134 -178.5(15)
O104 C133 C134 C135 -177.0(13)
C132 C133 C134 C135 -1(2)
O104 C133 C134 Br13 3(2)
C132 C133 C134 Br13 179.8(11)
C133 C134 C135 C136 -1(2)
Br13 C134 C135 C136 178.6(12)
C134 C135 C136 C137 3(2)
C134 C135 C136 Cl14 179.2(12)
C135 C136 C137 C132 -3(3)
Cl14 C136 C137 C132 -179.2(12)
C133 C132 C137 C136 1(2)
C131 C132 C137 C136 -179.9(15)
